data_9003741
loop_
_publ_author_name
'Tarantino S C'
'Zema M'

_publ_section_title
;Mixing and ordering behavior in manganocolumbite-ferrocolumbite solid
 solution: A single-crystal X-ray diffraction study Sample: KRA n4 Qm=0.565
 from Kragero, Norway Note: Occupancies calculated assuming complete Fe/Mn
 disorder
;
_journal_name_full 'American Mineralogist'
_journal_page_first 1291
_journal_page_last 1300
_journal_paper_doi 10.2138/am.2005.1641
_journal_volume 90
_journal_year 2005
_chemical_formula_sum 'Ca0.009 Fe0.141 Mn0.789 Nb1.775 O6 Ta0.178 Ti0.028'
_chemical_name_mineral Manganocolumbite
_space_group_IT_number 60
_symmetry_space_group_name_Hall '-P 2n 2ab'
_symmetry_space_group_name_H-M 'P b c n'
_cell_angle_alpha 90
_cell_angle_beta 90
_cell_angle_gamma 90
_cell_length_a 14.325
_cell_length_b 5.744
_cell_length_c 5.113
_cell_formula_units_Z 4
_cell_volume 420.712
_cod_original_formula_sum 'Mn.789 Nb1.775 Fe.141 Ta.178 Ti.028 Ca.009 O6'
_cod_database_code 9003741

loop_
_symmetry_equiv_pos_as_xyz
x,y,z
x,-y,1/2+z
-x,y,1/2-z
1/2-x,1/2+y,z
1/2+x,1/2-y,-z
1/2+x,1/2+y,1/2-z
1/2-x,1/2-y,1/2+z
-x,-y,-z

loop_
_atom_site_label
_atom_site_fract_x
_atom_site_fract_y
_atom_site_fract_z
_atom_site_occupancy
_atom_site_U_iso_or_equiv
MnA 0.00000 0.32419 0.25000 0.55500 0.01110
NbA 0.00000 0.32419 0.25000 0.23500 0.01110
FeA 0.00000 0.32419 0.25000 0.09900 0.01110
TaA 0.00000 0.32419 0.25000 0.04600 0.01110
TiA 0.00000 0.32419 0.25000 0.02400 0.01110
CaA 0.00000 0.32419 0.25000 0.00900 0.01110
NbB 0.16390 0.17599 0.74219 0.77000 0.00730
MnB 0.16390 0.17599 0.74219 0.11700 0.00730
TaB 0.16390 0.17599 0.74219 0.06600 0.00730
FeB 0.16390 0.17599 0.74219 0.02100 0.00730
TiB 0.16390 0.17599 0.74219 0.00200 0.00730
O1 0.09580 0.10350 0.06450 1.00000 0.01320
O2 0.41980 0.11590 0.09250 1.00000 0.01250
O3 0.75690 0.12240 0.08800 1.00000 0.00990

loop_
_cod_related_entry_id
_cod_related_entry_database
_cod_related_entry_code
1 AMCSD 0003839
2 AMCSD 0003860

loop_
_[local]_alternative_name_id
_[local]_alternative_name_type
_[local]_alternative_name_source
_[local]_alternative_name_source_id
_[local]_alternative_name_value
1 mineral AMCSD 0003839 "Manganocolumbite"
2 mineral AMCSD 0003860 "Columbite-(Mn)"

_database_code_amcsd 0003839
